data_1566595
loop_
_publ_author_name
'Yuan, Yiwen'
'Li, Jianfeng'

_publ_section_title
;
 ([2.2.2]Cryptand)potassium
 (4-methylbenzenethiolato)[5,10,15,20-tetrakis(4-chlorophenyl)porphyrinato]manganate(II)
 tetrahydrofuran disolvate
;
_journal_coeditor_code BT4121
_journal_issue 3
_journal_name_full IUCrData
_journal_page_first x220241
_journal_paper_doi 10.1107/S2414314622002413
_journal_volume 7
_journal_year 2022
_chemical_formula_iupac '[K (C18 H36 N2 O6)] [Mn (C44 H24 Cl4 N4) (C7 H7 S)], 2C4 H8 O'
_chemical_formula_moiety 'C18 H36 K N2 O6 +, C51 H31 Cl4 Mn N4 S -, 2(C4 H8 O)'
_chemical_formula_sum 'C77 H83 Cl4 K Mn N6 O8 S'
_chemical_formula_weight 1488.39
_chemical_name_systematic
'(Cryptand-222)potassium (4-methylbenzenethiolato)[5,10,15,20-tetrakis(4-chlorophenyl)porphyrinato]manganate(II) tetrahydrofuran disolvate'
_space_group_crystal_system orthorhombic
_space_group_IT_number 61
_space_group_name_Hall '-P 2ac 2ab'
_space_group_name_H-M_alt 'P b c a'
_atom_sites_solution_hydrogens geom
_atom_sites_solution_primary dual
_audit_creation_method
;
Olex2 1.5
(compiled 2021.12.09 svn.r5202d8cf for OlexSys, GUI svn.r6439)
;
_cell_angle_alpha 90
_cell_angle_beta 90
_cell_angle_gamma 90
_cell_formula_units_Z 8
_cell_length_a 19.5585(8)
_cell_length_b 24.7224(10)
_cell_length_c 29.8538(10)
_cell_measurement_reflns_used 2316
_cell_measurement_temperature 99.98
_cell_measurement_theta_max 23
_cell_measurement_theta_min 3
_cell_volume 14435.3(10)
_computing_cell_refinement
;
SAINT (Bruker, 2013)
;
_computing_data_collection
;
APEX2 (Bruker, 2013)
;
_computing_data_reduction
;
SAINT (Bruker, 2013)
;
_computing_molecular_graphics
;
<i>OLEX2</i> (Dolomanov <i>et al.</i>,  2009)
;
_computing_publication_material
;
<i>OLEX2</i> (Dolomanov <i>et al.</i>,  2009)
;
_computing_structure_refinement
;
<i>SHELXL2019/2</i> (Sheldrick, 2015b)
;
_computing_structure_solution
;
<i>SHELXT2014/4</i> (Sheldrick, 2015a)
;
_diffrn_ambient_temperature 99.98
_diffrn_measured_fraction_theta_full 0.999
_diffrn_measured_fraction_theta_max 0.998
_diffrn_measurement_device_type 'Bruker SMART APEX CCD'
_diffrn_measurement_method ' \w and \f scan '
_diffrn_radiation_type MoK\a
_diffrn_radiation_wavelength 0.71073
_diffrn_reflns_av_R_equivalents 0.0897
_diffrn_reflns_av_unetI/netI 0.0565
_diffrn_reflns_limit_h_max 24
_diffrn_reflns_limit_h_min -24
_diffrn_reflns_limit_k_max 30
_diffrn_reflns_limit_k_min -24
_diffrn_reflns_limit_l_max 37
_diffrn_reflns_limit_l_min -34
_diffrn_reflns_number 102634
_diffrn_reflns_theta_full 25.242
_diffrn_reflns_theta_max 26.350
_diffrn_reflns_theta_min 1.904
_diffrn_source_current 1.0
_diffrn_source_power 0.05
_diffrn_source_voltage 50.0
_exptl_absorpt_coefficient_mu 0.478
_exptl_absorpt_correction_T_max 0.8951
_exptl_absorpt_correction_T_min 0.6427
_exptl_absorpt_correction_type multi-scan
_exptl_absorpt_process_details
;
(SADABS; Bruker, 2013)
;
_exptl_crystal_colour violet
_exptl_crystal_density_diffrn 1.370
_exptl_crystal_description prism
_exptl_crystal_F_000 6232
_exptl_crystal_size_max 0.498
_exptl_crystal_size_mid 0.151
_exptl_crystal_size_min 0.071
_refine_diff_density_max 0.583
_refine_diff_density_min -0.708
_refine_ls_extinction_method none
_refine_ls_goodness_of_fit_ref 1.026
_refine_ls_hydrogen_treatment constr
_refine_ls_matrix_type full
_refine_ls_number_parameters 930
_refine_ls_number_reflns 14709
_refine_ls_number_restraints 9
_refine_ls_restrained_S_all 1.027
_refine_ls_R_factor_all 0.0899
_refine_ls_R_factor_gt 0.0490
_refine_ls_shift/su_max 0.001
_refine_ls_shift/su_mean 0.000
_refine_ls_structure_factor_coef Fsqd
_refine_ls_weighting_details 'w=1/[\s^2^(Fo^2^)+(0.0387P)^2^+21.8473P] where P=(Fo^2^+2Fc^2^)/3'
_refine_ls_weighting_scheme calc
_refine_ls_wR_factor_gt 0.0987
_refine_ls_wR_factor_ref 0.1153
_reflns_number_gt 10154
_reflns_number_total 14709
_reflns_threshold_expression 'I > 2\s(I)'
_cod_data_source_file bt4121sup1.cif
_cod_data_source_block I
_cod_database_code 1566595
_shelx_space_group_comment
;
The symmetry employed for this shelxl refinement is uniquely defined
by the following loop, which should always be used as a source of
symmetry information in preference to the above space-group names.
They are only intended as comments.
;
_shelx_estimated_absorpt_t_min 0.797
_shelx_estimated_absorpt_t_max 0.967

loop_
_space_group_symop_operation_xyz
'x, y, z'
'-x+1/2, -y, z+1/2'
'-x, y+1/2, -z+1/2'
'x+1/2, -y+1/2, -z'
'-x, -y, -z'
'x-1/2, y, -z-1/2'
'x, -y-1/2, z-1/2'
'-x-1/2, y-1/2, z'

loop_
_atom_site_type_symbol
_atom_site_label
_atom_site_fract_x
_atom_site_fract_y
_atom_site_fract_z
_atom_site_U_iso_or_equiv
_atom_site_adp_type
_atom_site_calc_flag
_atom_site_occupancy
_atom_site_disorder_assembly
_atom_site_disorder_group
Mn Mn1 0.41502(2) 0.39475(2) 0.25672(2) 0.01269(10) Uani d 1 . .
Cl Cl1 0.05866(4) 0.22569(3) 0.08707(3) 0.0339(2) Uani d 1 . .
Cl Cl2 0.29708(5) 0.20842(4) 0.52001(3) 0.0439(2) Uani d 1 . .
Cl Cl3 0.61267(5) 0.65068(4) 0.46035(3) 0.0410(2) Uani d 1 . .
Cl Cl4 0.57915(5) 0.57763(4) 0.00245(3) 0.0444(2) Uani d 1 . .
S S1 0.50895(4) 0.32983(3) 0.24506(2) 0.02333(17) Uani d 1 . .
N N1 0.32172(11) 0.35047(9) 0.27139(7) 0.0130(5) Uani d 1 . .
N N2 0.41490(11) 0.41426(9) 0.32704(7) 0.0153(5) Uani d 1 . .
N N3 0.45710(11) 0.47513(9) 0.24885(7) 0.0139(5) Uani d 1 . .
N N6 0.36881(11) 0.40802(9) 0.19239(7) 0.0135(5) Uani d 1 . .
C C1 0.27870(13) 0.32733(11) 0.24053(8) 0.0133(5) Uani d 1 . .
C C2 0.23966(13) 0.28507(11) 0.26193(8) 0.0151(6) Uani d 1 . .
H H2 0.206079 0.262828 0.248166 0.018 Uiso calc 1 . .
C C3 0.25979(13) 0.28306(11) 0.30522(9) 0.0161(6) Uani d 1 . .
H H3 0.243689 0.258634 0.327405 0.019 Uiso calc 1 . .
C C4 0.31027(13) 0.32490(11) 0.31146(8) 0.0130(5) Uani d 1 . .
C C5 0.34156(13) 0.33889(11) 0.35245(8) 0.0143(6) Uani d 1 . .
C C6 0.38523(14) 0.38328(11) 0.35961(8) 0.0162(6) Uani d 1 . .
C C7 0.40091(14) 0.40570(11) 0.40324(9) 0.0195(6) Uani d 1 . .
H H7 0.387126 0.391513 0.431402 0.023 Uiso calc 1 . .
C C8 0.43871(15) 0.45042(12) 0.39635(9) 0.0219(6) Uani d 1 . .
H H8 0.455629 0.474234 0.418729 0.026 Uiso calc 1 . .
C C9 0.44879(14) 0.45549(11) 0.34859(9) 0.0166(6) Uani d 1 . .
C C10 0.48675(14) 0.49664(11) 0.32725(9) 0.0161(6) Uani d 1 . .
C C11 0.49245(14) 0.50407(11) 0.28064(9) 0.0152(6) Uani d 1 . .
C C12 0.53766(14) 0.54191(11) 0.25861(9) 0.0174(6) Uani d 1 . .
H H12 0.567185 0.567105 0.272861 0.021 Uiso calc 1 . .
C C13 0.53017(14) 0.53484(11) 0.21417(9) 0.0175(6) Uani d 1 . .
H H13 0.554409 0.553321 0.191238 0.021 Uiso calc 1 . .
C C14 0.47816(14) 0.49370(11) 0.20786(9) 0.0151(6) Uani d 1 . .
C C15 0.45158(13) 0.47704(10) 0.16616(8) 0.0135(5) Uani d 1 . .
C C16 0.39791(13) 0.43966(11) 0.15968(8) 0.0134(6) Uani d 1 . .
C C17 0.36211(14) 0.43094(11) 0.11781(9) 0.0165(6) Uani d 1 . .
H H17 0.372124 0.447569 0.089888 0.020 Uiso calc 1 . .
C C18 0.31196(14) 0.39482(11) 0.12586(8) 0.0160(6) Uani d 1 . .
H H18 0.279390 0.381846 0.104837 0.019 Uiso calc 1 . .
C C19 0.31703(13) 0.37952(10) 0.17259(8) 0.0130(5) Uani d 1 . .
C C20 0.27486(13) 0.34148(10) 0.19461(8) 0.0122(5) Uani d 1 . .
C C21 0.22111(13) 0.31340(11) 0.16745(8) 0.0142(6) Uani d 1 . .
C C22 0.23845(14) 0.28242(11) 0.12996(8) 0.0159(6) Uani d 1 . .
H H22 0.285048 0.279555 0.121290 0.019 Uiso calc 1 . .
C C23 0.18862(14) 0.25572(12) 0.10514(9) 0.0190(6) Uani d 1 . .
H H23 0.200862 0.234792 0.079691 0.023 Uiso calc 1 . .
C C24 0.12097(14) 0.26013(12) 0.11811(9) 0.0203(6) Uani d 1 . .
C C25 0.10189(14) 0.29056(12) 0.15482(9) 0.0210(6) Uani d 1 . .
H H25 0.055173 0.293238 0.163250 0.025 Uiso calc 1 . .
C C26 0.15211(14) 0.31720(12) 0.17920(9) 0.0191(6) Uani d 1 . .
H H26 0.139311 0.338418 0.204367 0.023 Uiso calc 1 . .
C C27 0.32716(14) 0.30589(11) 0.39320(8) 0.0154(6) Uani d 1 . .
C C28 0.38159(14) 0.28166(11) 0.41540(9) 0.0187(6) Uani d 1 . .
H H28 0.426307 0.285466 0.403384 0.022 Uiso calc 1 . .
C C29 0.37292(16) 0.25220(12) 0.45434(9) 0.0239(7) Uani d 1 . .
H H29 0.410856 0.235670 0.468749 0.029 Uiso calc 1 . .
C C30 0.30837(17) 0.24740(12) 0.47166(9) 0.0262(7) Uani d 1 . .
C C31 0.25273(17) 0.27096(13) 0.45141(10) 0.0298(7) Uani d 1 . .
H H31 0.208407 0.267339 0.464078 0.036 Uiso calc 1 . .
C C32 0.26236(15) 0.30042(12) 0.41178(9) 0.0236(7) Uani d 1 . .
H H32 0.224225 0.316798 0.397482 0.028 Uiso calc 1 . .
C C33 0.52198(14) 0.53571(11) 0.35799(9) 0.0172(6) Uani d 1 . .
C C34 0.50405(14) 0.59012(11) 0.35869(9) 0.0187(6) Uani d 1 . .
H H34 0.471738 0.603321 0.337596 0.022 Uiso calc 1 . .
C C35 0.53247(15) 0.62560(12) 0.38967(9) 0.0226(6) Uani d 1 . .
H H35 0.520535 0.662850 0.389391 0.027 Uiso calc 1 . .
C C36 0.57828(15) 0.60590(13) 0.42084(9) 0.0266(7) Uani d 1 . .
C C37 0.59704(16) 0.55245(13) 0.42148(10) 0.0278(7) Uani d 1 . .
H H37 0.628299 0.539481 0.443341 0.033 Uiso calc 1 . .
C C38 0.56963(15) 0.51743(12) 0.38964(10) 0.0237(7) Uani d 1 . .
H H38 0.583449 0.480588 0.389362 0.028 Uiso calc 1 . .
C C39 0.48171(13) 0.50189(11) 0.12495(8) 0.0152(6) Uani d 1 . .
C C40 0.4701(2) 0.55485(13) 0.11303(11) 0.0389(9) Uani d 1 . .
H H40 0.441518 0.576502 0.131453 0.047 Uiso calc 1 . .
C C41 0.49884(18) 0.57764(13) 0.07509(10) 0.0348(8) Uani d 1 . .
H H41 0.489334 0.614192 0.067494 0.042 Uiso calc 1 . .
C C42 0.54061(14) 0.54744(13) 0.04883(9) 0.0229(7) Uani d 1 . .
C C43 0.5522(2) 0.49456(17) 0.05898(14) 0.0679(15) Uani d 1 . .
H H43 0.580022 0.473005 0.039965 0.082 Uiso calc 1 . .
C C44 0.5232(2) 0.47218(15) 0.09725(12) 0.0485(11) Uani d 1 . .
H H44 0.532381 0.435436 0.104386 0.058 Uiso calc 1 . .
C C45 0.56731(15) 0.33418(13) 0.16100(10) 0.0267(7) Uani d 1 . .
H H45 0.605423 0.351118 0.174870 0.032 Uiso calc 1 . .
C C46 0.56887(16) 0.32318(13) 0.11505(11) 0.0304(7) Uani d 1 . .
H H46 0.608390 0.332836 0.098364 0.036 Uiso calc 1 . .
C C47 0.51442(16) 0.29853(13) 0.09293(10) 0.0288(7) Uani d 1 . .
C C48 0.45680(16) 0.28586(12) 0.11821(10) 0.0265(7) Uani d 1 . .
H H48 0.418509 0.269484 0.104081 0.032 Uiso calc 1 . .
C C49 0.45454(15) 0.29688(12) 0.16391(10) 0.0239(7) Uani d 1 . .
H H49 0.414338 0.288242 0.180276 0.029 Uiso calc 1 . .
C C50 0.51032(15) 0.32051(12) 0.18660(10) 0.0236(7) Uani d 1 . .
C C51 0.51692(18) 0.28690(16) 0.04327(11) 0.0425(9) Uani d 1 . .
H H51A 0.490606 0.314433 0.027124 0.064 Uiso calc 1 . .
H H51B 0.497255 0.251128 0.037434 0.064 Uiso calc 1 . .
H H51C 0.564520 0.287599 0.033028 0.064 Uiso calc 1 . .
K K1 0.25036(3) 0.10692(3) 0.28299(2) 0.01882(13) Uani d 1 . .
O O1 0.35824(9) 0.15748(7) 0.23211(6) 0.0190(4) Uani d 1 . .
O O2 0.35312(9) 0.16751(8) 0.32568(6) 0.0212(4) Uani d 1 . .
O O3 0.26008(11) 0.00865(8) 0.23742(6) 0.0264(5) Uani d 1 . .
O O4 0.27592(11) 0.00809(8) 0.33040(7) 0.0281(5) Uani d 1 . .
O O5 0.14182(9) 0.16472(8) 0.23977(6) 0.0220(4) Uani d 1 . .
O O6 0.13926(10) 0.15556(8) 0.33273(6) 0.0229(5) Uani d 1 . .
N N4 0.24340(12) 0.10634(10) 0.18324(7) 0.0205(5) Uani d 1 . .
N N5 0.25364(13) 0.10717(10) 0.38331(8) 0.0246(6) Uani d 1 . .
C C52 0.30792(15) 0.12625(12) 0.16406(9) 0.0217(6) Uani d 1 . .
H H52A 0.300010 0.136540 0.132437 0.026 Uiso calc 1 . .
H H52B 0.341849 0.096532 0.164365 0.026 Uiso calc 1 . .
C C53 0.33718(15) 0.17405(12) 0.18868(9) 0.0204(6) Uani d 1 . .
H H53A 0.376759 0.188735 0.171960 0.024 Uiso calc 1 . .
H H53B 0.302246 0.202867 0.191161 0.024 Uiso calc 1 . .
C C54 0.39241(14) 0.20015(11) 0.25531(10) 0.0198(6) Uani d 1 . .
H H54A 0.361635 0.231765 0.258086 0.024 Uiso calc 1 . .
H H54B 0.433460 0.211444 0.238310 0.024 Uiso calc 1 . .
C C55 0.41285(14) 0.18086(12) 0.30077(10) 0.0218(6) Uani d 1 . .
H H55A 0.442620 0.148644 0.298022 0.026 Uiso calc 1 . .
H H55B 0.438812 0.209527 0.316477 0.026 Uiso calc 1 . .
C C56 0.36933(15) 0.14598(13) 0.36872(9) 0.0241(7) Uani d 1 . .
H H56A 0.405565 0.168061 0.382931 0.029 Uiso calc 1 . .
H H56B 0.386509 0.108506 0.365585 0.029 Uiso calc 1 . .
C C57 0.30613(15) 0.14643(12) 0.39747(9) 0.0224(6) Uani d 1 . .
H H57A 0.319381 0.138475 0.428793 0.027 Uiso calc 1 . .
H H57B 0.286036 0.183174 0.396861 0.027 Uiso calc 1 . .
C C58 0.22999(16) 0.05034(12) 0.16858(10) 0.0272(7) Uani d 1 . .
H H58A 0.236666 0.048121 0.135759 0.033 Uiso calc 1 . .
H H58B 0.181602 0.041419 0.174934 0.033 Uiso calc 1 . .
C C59 0.27509(17) 0.00871(12) 0.19091(10) 0.0274(7) Uani d 1 . .
H H59A 0.266269 -0.027520 0.178021 0.033 Uiso calc 1 . .
H H59B 0.323827 0.017788 0.186038 0.033 Uiso calc 1 . .
C C60 0.29232(17) -0.03531(12) 0.26026(10) 0.0288(7) Uani d 1 . .
H H60A 0.342056 -0.028608 0.262905 0.035 Uiso calc 1 . .
H H60B 0.285438 -0.069368 0.243409 0.035 Uiso calc 1 . .
C C61 0.26097(18) -0.03967(12) 0.30558(10) 0.0328(8) Uani d 1 . .
H H61A 0.210845 -0.044141 0.302801 0.039 Uiso calc 1 . .
H H61B 0.279521 -0.071674 0.321375 0.039 Uiso calc 1 . .
C C62 0.2424(2) 0.00788(14) 0.37273(10) 0.0392(9) Uani d 1 . .
H H62A 0.249704 -0.027238 0.387943 0.047 Uiso calc 1 . .
H H62B 0.192648 0.013318 0.368703 0.047 Uiso calc 1 . .
C C63 0.27203(19) 0.05307(13) 0.40036(10) 0.0365(8) Uani d 1 . .
H H63A 0.255569 0.049533 0.431586 0.044 Uiso calc 1 . .
H H63B 0.322455 0.049594 0.400749 0.044 Uiso calc 1 . .
C C64 0.18716(15) 0.14145(13) 0.16860(9) 0.0254(7) Uani d 1 . .
H H64A 0.173617 0.130782 0.137897 0.031 Uiso calc 1 . .
H H64B 0.204073 0.179153 0.167227 0.031 Uiso calc 1 . .
C C65 0.12488(15) 0.13991(14) 0.19810(10) 0.0269(7) Uani d 1 . .
H H65A 0.086742 0.159634 0.183658 0.032 Uiso calc 1 . .
H H65B 0.110411 0.102009 0.203053 0.032 Uiso calc 1 . .
C C66 0.08185(14) 0.17733(13) 0.26481(10) 0.0243(7) Uani d 1 . .
H H66A 0.052856 0.144701 0.267745 0.029 Uiso calc 1 . .
H H66B 0.055128 0.205535 0.249063 0.029 Uiso calc 1 . .
C C67 0.10215(14) 0.19717(12) 0.31016(10) 0.0236(7) Uani d 1 . .
H H67A 0.131014 0.229873 0.307238 0.028 Uiso calc 1 . .
H H67B 0.060891 0.206843 0.327619 0.028 Uiso calc 1 . .
C C68 0.15332(15) 0.16976(14) 0.37793(9) 0.0281(7) Uani d 1 . .
H H68A 0.110324 0.179679 0.393383 0.034 Uiso calc 1 . .
H H68B 0.184400 0.201343 0.378832 0.034 Uiso calc 1 . .
C C69 0.18590(16) 0.12271(14) 0.40108(10) 0.0313(8) Uani d 1 . .
H H69A 0.190805 0.131527 0.433269 0.038 Uiso calc 1 . .
H H69B 0.154901 0.091180 0.398728 0.038 Uiso calc 1 . .
O O7 0.1968(4) 0.4155(3) 0.4604(2) 0.0480(19) Uani d 0.576(7) A 1
C C70 0.2086(5) 0.4307(4) 0.5387(3) 0.044(2) Uani d 0.576(7) A 1
H H70A 0.250667 0.428321 0.556998 0.053 Uiso calc 0.576(7) A 1
H H70B 0.172995 0.450068 0.555996 0.053 Uiso calc 0.576(7) A 1
C C71 0.2225(4) 0.4589(3) 0.4947(3) 0.0432(19) Uani d 0.576(7) A 1
H H71A 0.271815 0.466566 0.490748 0.052 Uiso calc 0.576(7) A 1
H H71B 0.196327 0.493025 0.492110 0.052 Uiso calc 0.576(7) A 1
C C72 0.1554(4) 0.3800(4) 0.4822(3) 0.024(2) Uani d 0.576(7) A 1
H H72A 0.154776 0.344582 0.466778 0.028 Uiso calc 0.576(7) A 1
H H72B 0.108100 0.394059 0.484020 0.028 Uiso calc 0.576(7) A 1
C C73 0.1842(4) 0.3753(3) 0.5250(2) 0.045(2) Uani d 0.576(7) A 1
H H73A 0.222963 0.349539 0.524421 0.054 Uiso calc 0.576(7) A 1
H H73B 0.149644 0.361775 0.546511 0.054 Uiso calc 0.576(7) A 1
O O7A 0.1532(5) 0.4369(5) 0.5368(3) 0.096(4) Uani d 0.424(7) A 2
C C70A 0.1391(6) 0.3923(5) 0.4998(4) 0.039(3) Uani d 0.424(7) A 2
H H70C 0.147630 0.356229 0.513080 0.047 Uiso calc 0.424(7) A 2
H H70D 0.090231 0.393918 0.491273 0.047 Uiso calc 0.424(7) A 2
C C71A 0.1717(7) 0.3966(7) 0.4681(5) 0.038(3) Uani d 0.424(7) A 2
H H71C 0.149567 0.421411 0.446459 0.046 Uiso calc 0.424(7) A 2
H H71D 0.178248 0.360981 0.453514 0.046 Uiso calc 0.424(7) A 2
C C72A 0.2445(4) 0.4211(5) 0.4848(3) 0.038(3) Uani d 0.424(7) A 2
H H72C 0.276073 0.391735 0.493840 0.045 Uiso calc 0.424(7) A 2
H H72D 0.266248 0.442868 0.460972 0.045 Uiso calc 0.424(7) A 2
C C73A 0.2258(7) 0.4555(8) 0.5240(5) 0.079(6) Uani d 0.424(7) A 2
H H73C 0.226139 0.494301 0.515731 0.095 Uiso calc 0.424(7) A 2
H H73D 0.258062 0.449771 0.549123 0.095 Uiso calc 0.424(7) A 2
O O8 0.63548(14) 0.45376(10) 0.49776(9) 0.0489(7) Uani d 1 . .
C C74 0.56899(19) 0.43233(17) 0.50538(12) 0.0462(10) Uani d 1 . .
H H74A 0.534356 0.454053 0.489218 0.055 Uiso calc 1 . .
H H74B 0.558080 0.433138 0.537755 0.055 Uiso calc 1 . .
C C75 0.5688(3) 0.37536(19) 0.48859(16) 0.0695(14) Uani d 1 . .
H H75A 0.523462 0.365058 0.476549 0.083 Uiso calc 1 . .
H H75B 0.582171 0.349533 0.512364 0.083 Uiso calc 1 . .
C C76 0.6217(3) 0.3782(2) 0.45221(18) 0.0816(16) Uani d 1 . .
H H76A 0.645132 0.342960 0.448703 0.098 Uiso calc 1 . .
H H76B 0.600500 0.388263 0.423268 0.098 Uiso calc 1 . .
C C77 0.6703(2) 0.42032(18) 0.46707(13) 0.0562(11) Uani d 1 . .
H H77A 0.710503 0.403484 0.481582 0.067 Uiso calc 1 . .
H H77B 0.686231 0.441825 0.441124 0.067 Uiso calc 1 . .

loop_
_atom_site_aniso_label
_atom_site_aniso_U_11
_atom_site_aniso_U_22
_atom_site_aniso_U_33
_atom_site_aniso_U_12
_atom_site_aniso_U_13
_atom_site_aniso_U_23
Mn1 0.0146(2) 0.0129(2) 0.01061(19) -0.00261(17) -0.00094(16) 0.00044(16)
Cl1 0.0237(4) 0.0393(5) 0.0388(4) -0.0088(4) -0.0120(3) -0.0092(4)
Cl2 0.0788(7) 0.0359(5) 0.0170(4) -0.0093(5) 0.0140(4) 0.0061(3)
Cl3 0.0461(5) 0.0431(5) 0.0338(4) -0.0125(4) -0.0108(4) -0.0170(4)
Cl4 0.0433(5) 0.0523(6) 0.0375(5) -0.0001(4) 0.0207(4) 0.0225(4)
S1 0.0220(4) 0.0272(4) 0.0207(4) 0.0070(3) -0.0046(3) -0.0005(3)
N1 0.0138(11) 0.0134(12) 0.0117(11) -0.0004(9) 0.0009(9) -0.0009(9)
N2 0.0155(12) 0.0171(12) 0.0131(11) -0.0027(10) -0.0014(9) -0.0017(9)
N3 0.0167(12) 0.0124(11) 0.0126(11) -0.0013(9) -0.0024(9) -0.0002(9)
N6 0.0138(12) 0.0126(12) 0.0141(11) -0.0024(9) 0.0012(9) -0.0001(9)
C1 0.0112(13) 0.0143(14) 0.0146(13) 0.0018(11) 0.0008(10) -0.0014(11)
C2 0.0114(13) 0.0175(14) 0.0165(13) -0.0017(11) 0.0000(11) -0.0019(11)
C3 0.0133(14) 0.0178(15) 0.0171(13) -0.0006(11) 0.0024(11) 0.0015(11)
C4 0.0130(13) 0.0140(14) 0.0120(13) 0.0013(11) 0.0028(10) 0.0002(11)
C5 0.0144(14) 0.0156(14) 0.0128(13) 0.0017(11) 0.0012(10) 0.0005(11)
C6 0.0187(14) 0.0180(15) 0.0118(13) 0.0008(12) -0.0005(11) -0.0002(11)
C7 0.0262(16) 0.0215(16) 0.0107(13) -0.0032(12) 0.0001(11) 0.0005(11)
C8 0.0273(16) 0.0223(16) 0.0161(14) -0.0047(13) -0.0062(12) -0.0025(12)
C9 0.0178(14) 0.0179(15) 0.0142(13) -0.0019(12) -0.0027(11) -0.0014(11)
C10 0.0179(14) 0.0135(14) 0.0169(13) -0.0008(11) -0.0049(11) -0.0014(11)
C11 0.0159(14) 0.0129(14) 0.0168(13) -0.0006(11) -0.0031(11) -0.0002(11)
C12 0.0201(15) 0.0126(14) 0.0193(14) -0.0026(11) -0.0050(12) 0.0012(11)
C13 0.0185(15) 0.0139(14) 0.0200(14) -0.0050(11) -0.0007(11) 0.0033(11)
C14 0.0156(14) 0.0121(14) 0.0176(13) 0.0030(11) -0.0002(11) 0.0008(11)
C15 0.0164(14) 0.0098(13) 0.0142(13) 0.0017(11) 0.0019(11) 0.0014(10)
C16 0.0155(14) 0.0123(13) 0.0122(13) 0.0020(11) 0.0022(10) -0.0003(10)
C17 0.0200(15) 0.0173(15) 0.0122(13) 0.0001(12) 0.0013(11) 0.0013(11)
C18 0.0175(14) 0.0172(14) 0.0135(13) -0.0009(12) -0.0033(11) 0.0005(11)
C19 0.0128(13) 0.0125(13) 0.0136(13) 0.0026(11) 0.0000(10) -0.0022(10)
C20 0.0099(13) 0.0122(13) 0.0147(13) 0.0012(10) 0.0004(10) -0.0011(11)
C21 0.0147(14) 0.0157(14) 0.0124(13) -0.0026(11) -0.0019(11) 0.0035(11)
C22 0.0148(14) 0.0176(15) 0.0152(13) -0.0025(11) 0.0003(11) 0.0024(11)
C23 0.0231(16) 0.0198(15) 0.0140(13) -0.0021(12) -0.0009(12) -0.0021(12)
C24 0.0176(15) 0.0218(16) 0.0215(15) -0.0070(12) -0.0063(12) 0.0029(12)
C25 0.0110(14) 0.0283(17) 0.0238(15) -0.0016(12) -0.0006(11) 0.0038(13)
C26 0.0182(15) 0.0232(16) 0.0158(14) -0.0011(12) 0.0025(11) -0.0001(12)
C27 0.0192(15) 0.0154(14) 0.0117(13) -0.0038(11) 0.0014(11) -0.0027(11)
C28 0.0207(15) 0.0196(15) 0.0159(13) -0.0060(12) -0.0017(12) 0.0011(12)
C29 0.0346(18) 0.0227(16) 0.0144(14) -0.0053(14) -0.0052(13) 0.0015(12)
C30 0.047(2) 0.0208(16) 0.0112(14) -0.0055(15) 0.0061(13) -0.0005(12)
C31 0.0341(18) 0.0293(18) 0.0260(16) -0.0069(15) 0.0199(14) -0.0046(14)
C32 0.0230(16) 0.0241(16) 0.0235(15) -0.0003(13) 0.0069(12) -0.0005(13)
C33 0.0187(15) 0.0192(15) 0.0139(13) -0.0064(12) -0.0008(11) 0.0001(11)
C34 0.0180(15) 0.0212(16) 0.0168(13) 0.0004(12) -0.0019(11) -0.0011(12)
C35 0.0225(16) 0.0195(16) 0.0258(16) -0.0018(12) 0.0021(13) -0.0048(13)
C36 0.0269(17) 0.0330(18) 0.0200(15) -0.0120(14) -0.0027(13) -0.0085(14)
C37 0.0288(18) 0.0311(18) 0.0236(16) -0.0076(14) -0.0124(13) 0.0031(13)
C38 0.0258(17) 0.0180(15) 0.0272(16) -0.0028(13) -0.0105(13) 0.0037(13)
C39 0.0118(14) 0.0199(15) 0.0140(13) -0.0057(11) -0.0017(10) 0.0004(11)
C40 0.068(3) 0.0216(18) 0.0272(17) 0.0132(17) 0.0250(17) 0.0054(14)
C41 0.059(2) 0.0187(17) 0.0265(17) 0.0002(16) 0.0122(16) 0.0067(13)
C42 0.0185(15) 0.0316(18) 0.0185(15) -0.0080(13) 0.0005(12) 0.0087(13)
C43 0.084(3) 0.050(3) 0.070(3) 0.035(2) 0.066(3) 0.030(2)
C44 0.061(3) 0.030(2) 0.054(2) 0.0221(18) 0.039(2) 0.0225(17)
C45 0.0210(16) 0.0277(17) 0.0315(17) 0.0010(13) -0.0051(13) 0.0012(14)
C46 0.0242(17) 0.0320(19) 0.0350(18) 0.0047(14) 0.0062(14) 0.0053(15)
C47 0.0272(17) 0.0314(18) 0.0277(16) 0.0076(14) -0.0007(14) -0.0004(14)
C48 0.0229(17) 0.0261(18) 0.0306(17) 0.0019(13) -0.0028(13) -0.0004(14)
C49 0.0207(16) 0.0220(16) 0.0290(16) 0.0038(13) -0.0002(13) 0.0011(13)
C50 0.0251(16) 0.0197(16) 0.0260(15) 0.0082(13) -0.0011(13) -0.0007(13)
C51 0.040(2) 0.061(3) 0.0270(18) -0.0004(19) 0.0010(15) -0.0080(17)
K1 0.0179(3) 0.0198(3) 0.0188(3) -0.0032(3) -0.0027(2) 0.0012(3)
O1 0.0188(10) 0.0145(10) 0.0239(10) -0.0024(8) -0.0022(8) -0.0016(8)
O2 0.0138(10) 0.0282(12) 0.0216(10) 0.0005(9) -0.0035(8) -0.0017(9)
O3 0.0371(13) 0.0183(11) 0.0238(11) -0.0040(9) -0.0008(9) -0.0002(9)
O4 0.0413(13) 0.0181(11) 0.0248(11) -0.0103(10) -0.0055(9) 0.0016(9)
O5 0.0139(10) 0.0288(12) 0.0231(10) -0.0034(9) -0.0026(8) 0.0006(9)
O6 0.0205(11) 0.0272(12) 0.0210(10) -0.0009(9) -0.0012(8) 0.0009(9)
N4 0.0212(13) 0.0202(13) 0.0203(12) -0.0054(11) -0.0022(10) 0.0011(10)
N5 0.0302(14) 0.0227(14) 0.0210(12) -0.0007(11) -0.0049(11) 0.0025(11)
C52 0.0239(16) 0.0223(16) 0.0189(15) -0.0028(13) 0.0021(12) 0.0005(12)
C53 0.0197(15) 0.0195(15) 0.0220(15) -0.0020(12) 0.0039(12) 0.0023(12)
C54 0.0110(13) 0.0164(14) 0.0320(16) -0.0020(11) 0.0015(12) -0.0036(13)
C55 0.0136(14) 0.0191(15) 0.0328(16) -0.0013(12) -0.0019(12) -0.0069(13)
C56 0.0225(16) 0.0254(17) 0.0245(16) 0.0065(13) -0.0088(12) -0.0057(13)
C57 0.0244(16) 0.0246(17) 0.0182(14) 0.0033(13) -0.0061(12) -0.0023(12)
C58 0.0337(18) 0.0240(17) 0.0239(16) -0.0123(14) -0.0044(13) -0.0029(13)
C59 0.0378(19) 0.0193(16) 0.0251(16) -0.0086(14) 0.0014(14) -0.0037(13)
C60 0.0392(19) 0.0134(15) 0.0337(18) -0.0060(14) -0.0017(15) -0.0009(13)
C61 0.050(2) 0.0150(16) 0.0330(18) -0.0113(15) -0.0059(16) 0.0037(13)
C62 0.064(3) 0.0291(19) 0.0241(17) -0.0124(18) -0.0019(16) 0.0071(14)
C63 0.060(2) 0.0269(19) 0.0225(16) -0.0015(17) -0.0110(16) 0.0045(14)
C64 0.0252(16) 0.0307(18) 0.0204(15) -0.0063(14) -0.0055(12) 0.0035(13)
C65 0.0211(16) 0.0361(19) 0.0236(16) -0.0070(14) -0.0073(13) 0.0036(14)
C66 0.0136(14) 0.0295(17) 0.0299(16) 0.0003(13) 0.0003(13) 0.0080(13)
C67 0.0152(15) 0.0214(16) 0.0341(17) 0.0005(12) 0.0036(13) 0.0052(13)
C68 0.0191(16) 0.045(2) 0.0205(15) -0.0011(14) 0.0052(12) -0.0028(14)
C69 0.0305(18) 0.043(2) 0.0204(16) -0.0080(15) 0.0020(13) 0.0020(14)
O7 0.054(5) 0.045(4) 0.045(3) 0.006(3) 0.000(3) -0.007(3)
C70 0.033(5) 0.065(6) 0.035(5) -0.004(4) 0.002(4) -0.006(4)
C71 0.047(4) 0.035(4) 0.047(5) -0.004(3) 0.006(4) 0.007(4)
C72 0.030(5) 0.016(4) 0.025(6) -0.007(3) 0.004(4) 0.001(3)
C73 0.050(4) 0.044(4) 0.041(4) -0.005(3) 0.007(3) 0.013(3)
O7A 0.074(7) 0.153(10) 0.061(5) -0.030(6) 0.015(5) -0.009(5)
C70A 0.031(5) 0.043(7) 0.043(7) 0.006(4) -0.020(4) -0.009(5)
C71A 0.031(7) 0.052(11) 0.032(7) 0.017(5) -0.022(5) -0.013(6)
C72A 0.025(4) 0.069(7) 0.020(4) 0.008(4) -0.008(3) 0.004(4)
C73A 0.046(8) 0.150(17) 0.042(8) -0.032(9) 0.027(6) -0.008(10)
O8 0.0583(17) 0.0364(15) 0.0520(16) 0.0000(13) 0.0090(13) -0.0034(12)
C74 0.041(2) 0.059(3) 0.038(2) 0.0053(19) 0.0001(17) -0.0007(19)
C75 0.074(3) 0.060(3) 0.075(3) -0.022(3) -0.018(3) 0.006(3)
C76 0.118(5) 0.046(3) 0.081(4) 0.016(3) -0.002(3) -0.023(3)
C77 0.070(3) 0.054(3) 0.045(2) 0.011(2) 0.012(2) -0.004(2)

loop_
_atom_type_symbol
_atom_type_description
_atom_type_scat_dispersion_real
_atom_type_scat_dispersion_imag
_atom_type_scat_source
C C 0.0033 0.0016 'International Tables Vol C Tables 4.2.6.8 and 6.1.1.4'
H H 0.0000 0.0000 'International Tables Vol C Tables 4.2.6.8 and 6.1.1.4'
Cl Cl 0.1484 0.1585 'International Tables Vol C Tables 4.2.6.8 and 6.1.1.4'
K K 0.2009 0.2494 'International Tables Vol C Tables 4.2.6.8 and 6.1.1.4'
Mn Mn 0.3368 0.7283 'International Tables Vol C Tables 4.2.6.8 and 6.1.1.4'
N N 0.0061 0.0033 'International Tables Vol C Tables 4.2.6.8 and 6.1.1.4'
O O 0.0106 0.0060 'International Tables Vol C Tables 4.2.6.8 and 6.1.1.4'
S S 0.1246 0.1234 'International Tables Vol C Tables 4.2.6.8 and 6.1.1.4'

loop_
_geom_angle_atom_site_label_1
_geom_angle_atom_site_label_2
_geom_angle_atom_site_label_3
_geom_angle_site_symmetry_1
_geom_angle_site_symmetry_3
_geom_angle
_geom_angle_publ_flag
N1 Mn1 S1 . . 109.06(6) ?
N2 Mn1 S1 . . 106.52(6) ?
N2 Mn1 N1 . . 85.15(8) ?
N2 Mn1 N3 . . 84.30(8) ?
N3 Mn1 S1 . . 107.42(6) ?
N3 Mn1 N1 . . 143.53(8) ?
N6 Mn1 S1 . . 106.67(6) ?
N6 Mn1 N1 . . 84.48(8) ?
N6 Mn1 N2 . . 146.81(8) ?
N6 Mn1 N3 . . 85.57(8) ?
C50 S1 Mn1 . . 103.69(10) ?
C1 N1 Mn1 . . 126.13(16) ?
C4 N1 Mn1 . . 123.03(17) ?
C4 N1 C1 . . 107.1(2) ?
C6 N2 Mn1 . . 124.62(17) ?
C6 N2 C9 . . 106.7(2) ?
C9 N2 Mn1 . . 128.39(17) ?
C11 N3 Mn1 . . 126.45(17) ?
C14 N3 Mn1 . . 121.27(17) ?
C14 N3 C11 . . 106.9(2) ?
C16 N6 Mn1 . . 123.23(17) ?
C19 N6 Mn1 . . 128.26(17) ?
C19 N6 C16 . . 107.0(2) ?
N1 C1 C2 . . 109.2(2) ?
N1 C1 C20 . . 125.4(2) ?
C20 C1 C2 . . 125.4(2) ?
C1 C2 H2 . . 126.4 ?
C3 C2 C1 . . 107.2(2) ?
C3 C2 H2 . . 126.4 ?
C2 C3 H3 . . 126.4 ?
C2 C3 C4 . . 107.2(2) ?
C4 C3 H3 . . 126.4 ?
N1 C4 C3 . . 109.3(2) ?
N1 C4 C5 . . 124.9(2) ?
C5 C4 C3 . . 125.8(2) ?
C4 C5 C27 . . 119.4(2) ?
C6 C5 C4 . . 125.9(2) ?
C6 C5 C27 . . 114.7(2) ?
N2 C6 C5 . . 125.9(2) ?
N2 C6 C7 . . 109.6(2) ?
C5 C6 C7 . . 124.3(2) ?
C6 C7 H7 . . 126.5 ?
C8 C7 C6 . . 107.0(2) ?
C8 C7 H7 . . 126.5 ?
C7 C8 H8 . . 126.4 ?
C7 C8 C9 . . 107.3(2) ?
C9 C8 H8 . . 126.4 ?
N2 C9 C8 . . 109.3(2) ?
N2 C9 C10 . . 125.2(2) ?
C10 C9 C8 . . 125.4(2) ?
C9 C10 C33 . . 115.5(2) ?
C11 C10 C9 . . 125.6(2) ?
C11 C10 C33 . . 119.0(2) ?
N3 C11 C10 . . 125.1(2) ?
N3 C11 C12 . . 109.3(2) ?
C10 C11 C12 . . 125.6(2) ?
C11 C12 H12 . . 126.3 ?
C13 C12 C11 . . 107.3(2) ?
C13 C12 H12 . . 126.3 ?
C12 C13 H13 . . 126.4 ?
C12 C13 C14 . . 107.2(2) ?
C14 C13 H13 . . 126.4 ?
N3 C14 C13 . . 109.2(2) ?
N3 C14 C15 . . 125.4(2) ?
C15 C14 C13 . . 125.3(2) ?
C14 C15 C16 . . 125.9(2) ?
C14 C15 C39 . . 117.4(2) ?
C16 C15 C39 . . 116.7(2) ?
N6 C16 C15 . . 125.7(2) ?
N6 C16 C17 . . 109.2(2) ?
C15 C16 C17 . . 125.1(2) ?
C16 C17 H17 . . 126.4 ?
C18 C17 C16 . . 107.3(2) ?
C18 C17 H17 . . 126.4 ?
C17 C18 H18 . . 126.4 ?
C17 C18 C19 . . 107.1(2) ?
C19 C18 H18 . . 126.4 ?
N6 C19 C18 . . 109.4(2) ?
N6 C19 C20 . . 125.0(2) ?
C20 C19 C18 . . 125.6(2) ?
C1 C20 C21 . . 116.5(2) ?
C19 C20 C1 . . 125.7(2) ?
C19 C20 C21 . . 117.8(2) ?
C22 C21 C20 . . 121.1(2) ?
C26 C21 C20 . . 120.7(2) ?
C26 C21 C22 . . 118.2(2) ?
C21 C22 H22 . . 119.5 ?
C23 C22 C21 . . 121.1(2) ?
C23 C22 H22 . . 119.5 ?
C22 C23 H23 . . 120.5 ?
C24 C23 C22 . . 118.9(3) ?
C24 C23 H23 . . 120.5 ?
C23 C24 Cl1 . . 118.6(2) ?
C25 C24 Cl1 . . 119.8(2) ?
C25 C24 C23 . . 121.6(3) ?
C24 C25 H25 . . 120.6 ?
C24 C25 C26 . . 118.9(3) ?
C26 C25 H25 . . 120.6 ?
C21 C26 H26 . . 119.3 ?
C25 C26 C21 . . 121.3(3) ?
C25 C26 H26 . . 119.3 ?
C28 C27 C5 . . 118.7(2) ?
C28 C27 C32 . . 117.8(2) ?
C32 C27 C5 . . 123.4(3) ?
C27 C28 H28 . . 118.9 ?
C29 C28 C27 . . 122.3(3) ?
C29 C28 H28 . . 118.9 ?
C28 C29 H29 . . 120.8 ?
C30 C29 C28 . . 118.4(3) ?
C30 C29 H29 . . 120.8 ?
C29 C30 Cl2 . . 118.4(2) ?
C29 C30 C31 . . 121.8(3) ?
C31 C30 Cl2 . . 119.8(2) ?
C30 C31 H31 . . 120.5 ?
C30 C31 C32 . . 119.0(3) ?
C32 C31 H31 . . 120.5 ?
C27 C32 C31 . . 120.7(3) ?
C27 C32 H32 . . 119.7 ?
C31 C32 H32 . . 119.7 ?
C34 C33 C10 . . 121.1(2) ?
C34 C33 C38 . . 118.0(3) ?
C38 C33 C10 . . 120.7(3) ?
C33 C34 H34 . . 119.3 ?
C33 C34 C35 . . 121.3(3) ?
C35 C34 H34 . . 119.3 ?
C34 C35 H35 . . 120.5 ?
C36 C35 C34 . . 119.0(3) ?
C36 C35 H35 . . 120.5 ?
C35 C36 Cl3 . . 118.7(2) ?
C37 C36 Cl3 . . 119.8(2) ?
C37 C36 C35 . . 121.5(3) ?
C36 C37 H37 . . 120.4 ?
C36 C37 C38 . . 119.1(3) ?
C38 C37 H37 . . 120.4 ?
C33 C38 H38 . . 119.5 ?
C37 C38 C33 . . 121.0(3) ?
C37 C38 H38 . . 119.5 ?
C40 C39 C15 . . 122.6(3) ?
C44 C39 C15 . . 120.6(3) ?
C44 C39 C40 . . 116.8(3) ?
C39 C40 H40 . . 118.9 ?
C39 C40 C41 . . 122.2(3) ?
C41 C40 H40 . . 118.9 ?
C40 C41 H41 . . 120.2 ?
C42 C41 C40 . . 119.6(3) ?
C42 C41 H41 . . 120.2 ?
C41 C42 Cl4 . . 118.9(2) ?
C41 C42 C43 . . 120.0(3) ?
C43 C42 Cl4 . . 121.1(2) ?
C42 C43 H43 . . 120.1 ?
C42 C43 C44 . . 119.8(3) ?
C44 C43 H43 . . 120.1 ?
C39 C44 C43 . . 121.6(3) ?
C39 C44 H44 . . 119.2 ?
C43 C44 H44 . . 119.2 ?
C46 C45 H45 . . 119.7 ?
C50 C45 H45 . . 119.7 ?
C50 C45 C46 . . 120.5(3) ?
C45 C46 H46 . . 118.9 ?
C47 C46 C45 . . 122.2(3) ?
C47 C46 H46 . . 118.9 ?
C46 C47 C51 . . 121.6(3) ?
C48 C47 C46 . . 117.4(3) ?
C48 C47 C51 . . 121.0(3) ?
C47 C48 H48 . . 119.6 ?
C49 C48 C47 . . 120.9(3) ?
C49 C48 H48 . . 119.6 ?
C48 C49 H49 . . 119.1 ?
C48 C49 C50 . . 121.8(3) ?
C50 C49 H49 . . 119.1 ?
C45 C50 S1 . . 121.6(2) ?
C45 C50 C49 . . 117.1(3) ?
C49 C50 S1 . . 121.2(2) ?
C47 C51 H51A . . 109.5 ?
C47 C51 H51B . . 109.5 ?
C47 C51 H51C . . 109.5 ?
H51A C51 H51B . . 109.5 ?
H51A C51 H51C . . 109.5 ?
H51B C51 H51C . . 109.5 ?
O1 K1 O6 . . 129.74(6) ?
O1 K1 N4 . . 60.62(6) ?
O1 K1 N5 . . 120.66(6) ?
O2 K1 O1 . . 59.01(5) ?
O2 K1 O4 . . 96.06(6) ?
O2 K1 O5 . . 117.90(6) ?
O2 K1 O6 . . 94.75(6) ?
O2 K1 N4 . . 119.20(6) ?
O2 K1 N5 . . 62.00(6) ?
O3 K1 O1 . . 94.05(6) ?
O3 K1 O2 . . 129.49(6) ?
O3 K1 O4 . . 59.14(6) ?
O3 K1 O5 . . 105.37(6) ?
O3 K1 O6 . . 131.54(6) ?
O3 K1 N4 . . 60.79(6) ?
O3 K1 N5 . . 119.19(7) ?
O4 K1 O1 . . 120.10(6) ?
O4 K1 O6 . . 103.41(6) ?
O4 K1 N4 . . 119.79(6) ?
O4 K1 N5 . . 60.30(6) ?
O5 K1 O1 . . 95.08(6) ?
O5 K1 O4 . . 140.92(6) ?
O5 K1 O6 . . 57.83(5) ?
O5 K1 N4 . . 61.24(6) ?
O5 K1 N5 . . 117.71(7) ?
O6 K1 N4 . . 118.71(6) ?
O6 K1 N5 . . 60.15(6) ?
N4 K1 N5 . . 178.60(7) ?
C53 O1 K1 . . 113.17(15) ?
C53 O1 C54 . . 111.4(2) ?
C54 O1 K1 . . 114.01(15) ?
C55 O2 K1 . . 118.24(15) ?
C55 O2 C56 . . 112.0(2) ?
C56 O2 K1 . . 111.62(16) ?
C59 O3 K1 . . 119.35(16) ?
C59 O3 C60 . . 112.1(2) ?
C60 O3 K1 . . 117.34(16) ?
C61 O4 K1 . . 114.44(16) ?
C62 O4 K1 . . 111.17(18) ?
C62 O4 C61 . . 111.4(2) ?
C65 O5 K1 . . 110.51(17) ?
C66 O5 K1 . . 118.85(15) ?
C66 O5 C65 . . 111.1(2) ?
C67 O6 K1 . . 116.04(15) ?
C68 O6 K1 . . 116.40(16) ?
C68 O6 C67 . . 111.6(2) ?
C52 N4 K1 . . 110.38(16) ?
C52 N4 C58 . . 110.6(2) ?
C58 N4 K1 . . 108.00(16) ?
C64 N4 K1 . . 109.20(16) ?
C64 N4 C52 . . 109.2(2) ?
C64 N4 C58 . . 109.5(2) ?
C57 N5 K1 . . 107.63(16) ?
C57 N5 C63 . . 109.1(2) ?
C57 N5 C69 . . 110.5(2) ?
C63 N5 K1 . . 110.38(17) ?
C63 N5 C69 . . 109.3(3) ?
C69 N5 K1 . . 109.89(16) ?
N4 C52 H52A . . 108.9 ?
N4 C52 H52B . . 108.9 ?
N4 C52 C53 . . 113.5(2) ?
H52A C52 H52B . . 107.7 ?
C53 C52 H52A . . 108.9 ?
C53 C52 H52B . . 108.9 ?
O1 C53 C52 . . 109.2(2) ?
O1 C53 H53A . . 109.8 ?
O1 C53 H53B . . 109.8 ?
C52 C53 H53A . . 109.8 ?
C52 C53 H53B . . 109.8 ?
H53A C53 H53B . . 108.3 ?
O1 C54 H54A . . 109.8 ?
O1 C54 H54B . . 109.8 ?
O1 C54 C55 . . 109.3(2) ?
H54A C54 H54B . . 108.3 ?
C55 C54 H54A . . 109.8 ?
C55 C54 H54B . . 109.8 ?
O2 C55 C54 . . 109.2(2) ?
O2 C55 H55A . . 109.8 ?
O2 C55 H55B . . 109.8 ?
C54 C55 H55A . . 109.8 ?
C54 C55 H55B . . 109.8 ?
H55A C55 H55B . . 108.3 ?
O2 C56 H56A . . 109.8 ?
O2 C56 H56B . . 109.8 ?
O2 C56 C57 . . 109.2(2) ?
H56A C56 H56B . . 108.3 ?
C57 C56 H56A . . 109.8 ?
C57 C56 H56B . . 109.8 ?
N5 C57 C56 . . 113.8(2) ?
N5 C57 H57A . . 108.8 ?
N5 C57 H57B . . 108.8 ?
C56 C57 H57A . . 108.8 ?
C56 C57 H57B . . 108.8 ?
H57A C57 H57B . . 107.7 ?
N4 C58 H58A . . 108.8 ?
N4 C58 H58B . . 108.8 ?
N4 C58 C59 . . 113.9(2) ?
H58A C58 H58B . . 107.7 ?
C59 C58 H58A . . 108.8 ?
C59 C58 H58B . . 108.8 ?
O3 C59 C58 . . 108.2(2) ?
O3 C59 H59A . . 110.1 ?
O3 C59 H59B . . 110.1 ?
C58 C59 H59A . . 110.1 ?
C58 C59 H59B . . 110.1 ?
H59A C59 H59B . . 108.4 ?
O3 C60 H60A . . 110.1 ?
O3 C60 H60B . . 110.1 ?
O3 C60 C61 . . 107.9(3) ?
H60A C60 H60B . . 108.4 ?
C61 C60 H60A . . 110.1 ?
C61 C60 H60B . . 110.1 ?
O4 C61 C60 . . 109.2(2) ?
O4 C61 H61A . . 109.8 ?
O4 C61 H61B . . 109.8 ?
C60 C61 H61A . . 109.8 ?
C60 C61 H61B . . 109.8 ?
H61A C61 H61B . . 108.3 ?
O4 C62 H62A . . 110.1 ?
O4 C62 H62B . . 110.1 ?
O4 C62 C63 . . 107.9(3) ?
H62A C62 H62B . . 108.4 ?
C63 C62 H62A . . 110.1 ?
C63 C62 H62B . . 110.1 ?
N5 C63 C62 . . 113.0(3) ?
N5 C63 H63A . . 109.0 ?
N5 C63 H63B . . 109.0 ?
C62 C63 H63A . . 109.0 ?
C62 C63 H63B . . 109.0 ?
H63A C63 H63B . . 107.8 ?
N4 C64 H64A . . 108.6 ?
N4 C64 H64B . . 108.6 ?
N4 C64 C65 . . 114.7(2) ?
H64A C64 H64B . . 107.6 ?
C65 C64 H64A . . 108.6 ?
C65 C64 H64B . . 108.6 ?
O5 C65 C64 . . 108.2(2) ?
O5 C65 H65A . . 110.1 ?
O5 C65 H65B . . 110.1 ?
C64 C65 H65A . . 110.1 ?
C64 C65 H65B . . 110.1 ?
H65A C65 H65B . . 108.4 ?
O5 C66 H66A . . 109.8 ?
O5 C66 H66B . . 109.8 ?
O5 C66 C67 . . 109.2(2) ?
H66A C66 H66B . . 108.3 ?
C67 C66 H66A . . 109.8 ?
C67 C66 H66B . . 109.8 ?
O6 C67 C66 . . 109.0(2) ?
O6 C67 H67A . . 109.9 ?
O6 C67 H67B . . 109.9 ?
C66 C67 H67A . . 109.9 ?
C66 C67 H67B . . 109.9 ?
H67A C67 H67B . . 108.3 ?
O6 C68 H68A . . 109.8 ?
O6 C68 H68B . . 109.8 ?
O6 C68 C69 . . 109.2(3) ?
H68A C68 H68B . . 108.3 ?
C69 C68 H68A . . 109.8 ?
C69 C68 H68B . . 109.8 ?
N5 C69 C68 . . 114.7(2) ?
N5 C69 H69A . . 108.6 ?
N5 C69 H69B . . 108.6 ?
C68 C69 H69A . . 108.6 ?
C68 C69 H69B . . 108.6 ?
H69A C69 H69B . . 107.6 ?
C72 O7 C71 . . 108.6(7) ?
H70A C70 H70B . . 109.0 ?
C71 C70 H70A . . 111.0 ?
C71 C70 H70B . . 111.0 ?
C73 C70 H70A . . 111.0 ?
C73 C70 H70B . . 111.0 ?
C73 C70 C71 . . 103.9(6) ?
O7 C71 H71A . . 111.5 ?
O7 C71 H71B . . 111.5 ?
C70 C71 O7 . . 101.3(5) ?
C70 C71 H71A . . 111.5 ?
C70 C71 H71B . . 111.5 ?
H71A C71 H71B . . 109.3 ?
O7 C72 H72A . . 110.8 ?
O7 C72 H72B . . 110.8 ?
O7 C72 C73 . . 104.6(7) ?
H72A C72 H72B . . 108.9 ?
C73 C72 H72A . . 110.8 ?
C73 C72 H72B . . 110.8 ?
C70 C73 H73A . . 110.2 ?
C70 C73 H73B . . 110.2 ?
C72 C73 C70 . . 107.3(6) ?
C72 C73 H73A . . 110.2 ?
C72 C73 H73B . . 110.2 ?
H73A C73 H73B . . 108.5 ?
C73A O7A C70A . . 101.3(9) ?
O7A C70A H70C . . 108.6 ?
O7A C70A H70D . . 108.6 ?
H70C C70A H70D . . 107.6 ?
C71A C70A O7A . . 114.5(12) ?
C71A C70A H70C . . 108.6 ?
C71A C70A H70D . . 108.6 ?
C70A C71A H71C . . 110.7 ?
C70A C71A H71D . . 110.7 ?
C70A C71A C72A . . 105.4(11) ?
H71C C71A H71D . . 108.8 ?
C72A C71A H71C . . 110.7 ?
C72A C71A H71D . . 110.7 ?
C71A C72A H72C . . 111.0 ?
C71A C72A H72D . . 111.0 ?
H72C C72A H72D . . 109.0 ?
C73A C72A C71A . . 103.9(9) ?
C73A C72A H72C . . 111.0 ?
C73A C72A H72D . . 111.0 ?
O7A C73A H73C . . 110.9 ?
O7A C73A H73D . . 110.9 ?
C72A C73A O7A . . 104.4(11) ?
C72A C73A H73C . . 110.9 ?
C72A C73A H73D . . 110.9 ?
H73C C73A H73D . . 108.9 ?
C77 O8 C74 . . 109.1(3) ?
O8 C74 H74A . . 110.2 ?
O8 C74 H74B . . 110.2 ?
O8 C74 C75 . . 107.4(3) ?
H74A C74 H74B . . 108.5 ?
C75 C74 H74A . . 110.2 ?
C75 C74 H74B . . 110.2 ?
C74 C75 H75A . . 111.5 ?
C74 C75 H75B . . 111.5 ?
C74 C75 C76 . . 101.3(4) ?
H75A C75 H75B . . 109.3 ?
C76 C75 H75A . . 111.5 ?
C76 C75 H75B . . 111.5 ?
C75 C76 H76A . . 110.7 ?
C75 C76 H76B . . 110.7 ?
H76A C76 H76B . . 108.8 ?
C77 C76 C75 . . 105.0(4) ?
C77 C76 H76A . . 110.7 ?
C77 C76 H76B . . 110.7 ?
O8 C77 C76 . . 107.4(4) ?
O8 C77 H77A . . 110.2 ?
O8 C77 H77B . . 110.2 ?
C76 C77 H77A . . 110.2 ?
C76 C77 H77B . . 110.2 ?
H77A C77 H77B . . 108.5 ?

loop_
_geom_bond_atom_site_label_1
_geom_bond_atom_site_label_2
_geom_bond_site_symmetry_2
_geom_bond_distance
_geom_bond_publ_flag
Mn1 S1 . 2.4642(8) ?
Mn1 N1 . 2.173(2) ?
Mn1 N2 . 2.154(2) ?
Mn1 N3 . 2.164(2) ?
Mn1 N6 . 2.148(2) ?
Cl1 C24 . 1.752(3) ?
Cl2 C30 . 1.750(3) ?
Cl3 C36 . 1.752(3) ?
Cl4 C42 . 1.744(3) ?
S1 C50 . 1.761(3) ?
N1 C1 . 1.373(3) ?
N1 C4 . 1.371(3) ?
N2 C6 . 1.367(3) ?
N2 C9 . 1.376(3) ?
N3 C11 . 1.375(3) ?
N3 C14 . 1.370(3) ?
N6 C16 . 1.375(3) ?
N6 C19 . 1.368(3) ?
C1 C2 . 1.443(4) ?
C1 C20 . 1.417(4) ?
C2 H2 . 0.9500 ?
C2 C3 . 1.352(4) ?
C3 H3 . 0.9500 ?
C3 C4 . 1.442(4) ?
C4 C5 . 1.411(4) ?
C5 C6 . 1.407(4) ?
C5 C27 . 1.492(4) ?
C6 C7 . 1.449(4) ?
C7 H7 . 0.9500 ?
C7 C8 . 1.346(4) ?
C8 H8 . 0.9500 ?
C8 C9 . 1.445(4) ?
C9 C10 . 1.411(4) ?
C10 C11 . 1.408(4) ?
C10 C33 . 1.500(4) ?
C11 C12 . 1.445(4) ?
C12 H12 . 0.9500 ?
C12 C13 . 1.346(4) ?
C13 H13 . 0.9500 ?
C13 C14 . 1.451(4) ?
C14 C15 . 1.411(4) ?
C15 C16 . 1.412(4) ?
C15 C39 . 1.496(4) ?
C16 C17 . 1.449(4) ?
C17 H17 . 0.9500 ?
C17 C18 . 1.348(4) ?
C18 H18 . 0.9500 ?
C18 C19 . 1.449(4) ?
C19 C20 . 1.413(4) ?
C20 C21 . 1.498(4) ?
C21 C22 . 1.398(4) ?
C21 C26 . 1.397(4) ?
C22 H22 . 0.9500 ?
C22 C23 . 1.391(4) ?
C23 H23 . 0.9500 ?
C23 C24 . 1.383(4) ?
C24 C25 . 1.381(4) ?
C25 H25 . 0.9500 ?
C25 C26 . 1.389(4) ?
C26 H26 . 0.9500 ?
C27 C28 . 1.390(4) ?
C27 C32 . 1.390(4) ?
C28 H28 . 0.9500 ?
C28 C29 . 1.382(4) ?
C29 H29 . 0.9500 ?
C29 C30 . 1.369(4) ?
C30 C31 . 1.374(5) ?
C31 H31 . 0.9500 ?
C31 C32 . 1.402(4) ?
C32 H32 . 0.9500 ?
C33 C34 . 1.390(4) ?
C33 C38 . 1.402(4) ?
C34 H34 . 0.9500 ?
C34 C35 . 1.391(4) ?
C35 H35 . 0.9500 ?
C35 C36 . 1.381(4) ?
C36 C37 . 1.372(4) ?
C37 H37 . 0.9500 ?
C37 C38 . 1.393(4) ?
C38 H38 . 0.9500 ?
C39 C40 . 1.375(4) ?
C39 C44 . 1.372(4) ?
C40 H40 . 0.9500 ?
C40 C41 . 1.384(4) ?
C41 H41 . 0.9500 ?
C41 C42 . 1.357(4) ?
C42 C43 . 1.361(5) ?
C43 H43 . 0.9500 ?
C43 C44 . 1.390(5) ?
C44 H44 . 0.9500 ?
C45 H45 . 0.9500 ?
C45 C46 . 1.399(4) ?
C45 C50 . 1.393(4) ?
C46 H46 . 0.9500 ?
C46 C47 . 1.393(4) ?
C47 C48 . 1.392(4) ?
C47 C51 . 1.511(4) ?
C48 H48 . 0.9500 ?
C48 C49 . 1.392(4) ?
C49 H49 . 0.9500 ?
C49 C50 . 1.411(4) ?
C51 H51A . 0.9800 ?
C51 H51B . 0.9800 ?
C51 H51C . 0.9800 ?
K1 O1 . 2.8849(19) ?
K1 O2 . 2.8120(19) ?
K1 O3 . 2.791(2) ?
K1 O4 . 2.867(2) ?
K1 O5 . 2.866(2) ?
K1 O6 . 2.893(2) ?
K1 N4 . 2.981(2) ?
K1 N5 . 2.996(2) ?
O1 C53 . 1.421(3) ?
O1 C54 . 1.428(3) ?
O2 C55 . 1.424(3) ?
O2 C56 . 1.426(3) ?
O3 C59 . 1.419(3) ?
O3 C60 . 1.430(4) ?
O4 C61 . 1.424(4) ?
O4 C62 . 1.424(4) ?
O5 C65 . 1.426(3) ?
O5 C66 . 1.425(3) ?
O6 C67 . 1.428(3) ?
O6 C68 . 1.421(3) ?
N4 C52 . 1.471(4) ?
N4 C58 . 1.476(4) ?
N4 C64 . 1.468(4) ?
N5 C57 . 1.475(4) ?
N5 C63 . 1.476(4) ?
N5 C69 . 1.478(4) ?
C52 H52A . 0.9900 ?
C52 H52B . 0.9900 ?
C52 C53 . 1.505(4) ?
C53 H53A . 0.9900 ?
C53 H53B . 0.9900 ?
C54 H54A . 0.9900 ?
C54 H54B . 0.9900 ?
C54 C55 . 1.493(4) ?
C55 H55A . 0.9900 ?
C55 H55B . 0.9900 ?
C56 H56A . 0.9900 ?
C56 H56B . 0.9900 ?
C56 C57 . 1.505(4) ?
C57 H57A . 0.9900 ?
C57 H57B . 0.9900 ?
C58 H58A . 0.9900 ?
C58 H58B . 0.9900 ?
C58 C59 . 1.510(4) ?
C59 H59A . 0.9900 ?
C59 H59B . 0.9900 ?
C60 H60A . 0.9900 ?
C60 H60B . 0.9900 ?
C60 C61 . 1.489(4) ?
C61 H61A . 0.9900 ?
C61 H61B . 0.9900 ?
C62 H62A . 0.9900 ?
C62 H62B . 0.9900 ?
C62 C63 . 1.505(5) ?
C63 H63A . 0.9900 ?
C63 H63B . 0.9900 ?
C64 H64A . 0.9900 ?
C64 H64B . 0.9900 ?
C64 C65 . 1.503(4) ?
C65 H65A . 0.9900 ?
C65 H65B . 0.9900 ?
C66 H66A . 0.9900 ?
C66 H66B . 0.9900 ?
C66 C67 . 1.494(4) ?
C67 H67A . 0.9900 ?
C67 H67B . 0.9900 ?
C68 H68A . 0.9900 ?
C68 H68B . 0.9900 ?
C68 C69 . 1.495(4) ?
C69 H69A . 0.9900 ?
C69 H69B . 0.9900 ?
O7 C71 . 1.565(10) ?
O7 C72 . 1.360(9) ?
C70 H70A . 0.9900 ?
C70 H70B . 0.9900 ?
C70 C71 . 1.511(11) ?
C70 C73 . 1.509(10) ?
C71 H71A . 0.9900 ?
C71 H71B . 0.9900 ?
C72 H72A . 0.9900 ?
C72 H72B . 0.9900 ?
C72 C73 . 1.400(10) ?
C73 H73A . 0.9900 ?
C73 H73B . 0.9900 ?
O7A C70A . 1.584(14) ?
O7A C73A . 1.542(14) ?
C70A H70C . 0.9900 ?
C70A H70D . 0.9900 ?
C70A C71A . 1.147(18) ?
C71A H71C . 0.9900 ?
C71A H71D . 0.9900 ?
C71A C72A . 1.625(15) ?
C72A H72C . 0.9900 ?
C72A H72D . 0.9900 ?
C72A C73A . 1.492(17) ?
C73A H73C . 0.9900 ?
C73A H73D . 0.9900 ?
O8 C74 . 1.422(4) ?
O8 C77 . 1.409(4) ?
C74 H74A . 0.9900 ?
C74 H74B . 0.9900 ?
C74 C75 . 1.495(6) ?
C75 H75A . 0.9900 ?
C75 H75B . 0.9900 ?
C75 C76 . 1.502(7) ?
C76 H76A . 0.9900 ?
C76 H76B . 0.9900 ?
C76 C77 . 1.478(6) ?
C77 H77A . 0.9900 ?
C77 H77B . 0.9900 ?

loop_
_geom_torsion_atom_site_label_1
_geom_torsion_atom_site_label_2
_geom_torsion_atom_site_label_3
_geom_torsion_atom_site_label_4
_geom_torsion_site_symmetry_1
_geom_torsion_site_symmetry_2
_geom_torsion_site_symmetry_3
_geom_torsion_site_symmetry_4
_geom_torsion
_geom_torsion_publ_flag
Mn1 S1 C50 C45 . . . . 118.3(2) ?
Mn1 S1 C50 C49 . . . . -64.2(2) ?
Mn1 N1 C1 C2 . . . . 157.46(17) ?
Mn1 N1 C1 C20 . . . . -20.6(4) ?
Mn1 N1 C4 C3 . . . . -157.41(17) ?
Mn1 N1 C4 C5 . . . . 24.5(4) ?
Mn1 N2 C6 C5 . . . . -10.4(4) ?
Mn1 N2 C6 C7 . . . . 174.27(18) ?
Mn1 N2 C9 C8 . . . . -175.05(18) ?
Mn1 N2 C9 C10 . . . . 5.7(4) ?
Mn1 N3 C11 C10 . . . . -24.6(4) ?
Mn1 N3 C11 C12 . . . . 153.63(18) ?
Mn1 N3 C14 C13 . . . . -154.00(18) ?
Mn1 N3 C14 C15 . . . . 28.3(3) ?
Mn1 N6 C16 C15 . . . . -15.5(4) ?
Mn1 N6 C16 C17 . . . . 167.78(17) ?
Mn1 N6 C19 C18 . . . . -167.84(17) ?
Mn1 N6 C19 C20 . . . . 12.7(4) ?
Cl1 C24 C25 C26 . . . . 179.5(2) ?
Cl2 C30 C31 C32 . . . . -177.7(2) ?
Cl3 C36 C37 C38 . . . . -179.5(2) ?
Cl4 C42 C43 C44 . . . . 177.2(4) ?
N1 C1 C2 C3 . . . . -0.3(3) ?
N1 C1 C20 C19 . . . . 3.6(4) ?
N1 C1 C20 C21 . . . . -176.3(2) ?
N1 C4 C5 C6 . . . . 5.0(4) ?
N1 C4 C5 C27 . . . . -176.9(2) ?
N2 C6 C7 C8 . . . . 1.1(3) ?
N2 C9 C10 C11 . . . . 4.2(5) ?
N2 C9 C10 C33 . . . . -177.2(3) ?
N3 C11 C12 C13 . . . . -1.1(3) ?
N3 C14 C15 C16 . . . . 1.7(4) ?
N3 C14 C15 C39 . . . . -179.6(2) ?
N6 C16 C17 C18 . . . . 0.5(3) ?
N6 C19 C20 C1 . . . . 0.9(4) ?
N6 C19 C20 C21 . . . . -179.2(2) ?
C1 N1 C4 C3 . . . . 1.9(3) ?
C1 N1 C4 C5 . . . . -176.2(2) ?
C1 C2 C3 C4 . . . . 1.4(3) ?
C1 C20 C21 C22 . . . . -121.1(3) ?
C1 C20 C21 C26 . . . . 58.4(3) ?
C2 C1 C20 C19 . . . . -174.2(3) ?
C2 C1 C20 C21 . . . . 5.9(4) ?
C2 C3 C4 N1 . . . . -2.1(3) ?
C2 C3 C4 C5 . . . . 176.0(3) ?
C3 C4 C5 C6 . . . . -172.8(3) ?
C3 C4 C5 C27 . . . . 5.3(4) ?
C4 N1 C1 C2 . . . . -1.0(3) ?
C4 N1 C1 C20 . . . . -179.1(2) ?
C4 C5 C6 N2 . . . . -13.1(4) ?
C4 C5 C6 C7 . . . . 161.6(3) ?
C4 C5 C27 C28 . . . . 121.9(3) ?
C4 C5 C27 C32 . . . . -61.8(4) ?
C5 C6 C7 C8 . . . . -174.3(3) ?
C5 C27 C28 C29 . . . . 177.4(3) ?
C5 C27 C32 C31 . . . . -176.8(3) ?
C6 N2 C9 C8 . . . . -1.1(3) ?
C6 N2 C9 C10 . . . . 179.7(3) ?
C6 C5 C27 C28 . . . . -59.8(3) ?
C6 C5 C27 C32 . . . . 116.5(3) ?
C6 C7 C8 C9 . . . . -1.7(3) ?
C7 C8 C9 N2 . . . . 1.8(3) ?
C7 C8 C9 C10 . . . . -178.9(3) ?
C8 C9 C10 C11 . . . . -174.9(3) ?
C8 C9 C10 C33 . . . . 3.6(4) ?
C9 N2 C6 C5 . . . . 175.3(3) ?
C9 N2 C6 C7 . . . . 0.0(3) ?
C9 C10 C11 N3 . . . . 5.9(5) ?
C9 C10 C11 C12 . . . . -172.0(3) ?
C9 C10 C33 C34 . . . . -115.8(3) ?
C9 C10 C33 C38 . . . . 58.5(4) ?
C10 C11 C12 C13 . . . . 177.1(3) ?
C10 C33 C34 C35 . . . . 174.6(3) ?
C10 C33 C38 C37 . . . . -173.0(3) ?
C11 N3 C14 C13 . . . . 1.7(3) ?
C11 N3 C14 C15 . . . . -176.0(3) ?
C11 C10 C33 C34 . . . . 62.9(4) ?
C11 C10 C33 C38 . . . . -122.9(3) ?
C11 C12 C13 C14 . . . . 2.0(3) ?
C12 C13 C14 N3 . . . . -2.4(3) ?
C12 C13 C14 C15 . . . . 175.3(3) ?
C13 C14 C15 C16 . . . . -175.6(3) ?
C13 C14 C15 C39 . . . . 3.0(4) ?
C14 N3 C11 C10 . . . . -178.6(3) ?
C14 N3 C11 C12 . . . . -0.4(3) ?
C14 C15 C16 N6 . . . . -9.2(4) ?
C14 C15 C16 C17 . . . . 167.0(3) ?
C14 C15 C39 C40 . . . . -71.5(4) ?
C14 C15 C39 C44 . . . . 108.0(3) ?
C15 C16 C17 C18 . . . . -176.2(3) ?
C15 C39 C40 C41 . . . . 179.3(3) ?
C15 C39 C44 C43 . . . . -179.5(4) ?
C16 N6 C19 C18 . . . . -1.6(3) ?
C16 N6 C19 C20 . . . . 178.9(2) ?
C16 C15 C39 C40 . . . . 107.3(3) ?
C16 C15 C39 C44 . . . . -73.3(4) ?
C16 C17 C18 C19 . . . . -1.5(3) ?
C17 C18 C19 N6 . . . . 2.0(3) ?
C17 C18 C19 C20 . . . . -178.5(3) ?
C18 C19 C20 C1 . . . . -178.5(3) ?
C18 C19 C20 C21 . . . . 1.4(4) ?
C19 N6 C16 C15 . . . . 177.4(2) ?
C19 N6 C16 C17 . . . . 0.7(3) ?
C19 C20 C21 C22 . . . . 59.0(3) ?
C19 C20 C21 C26 . . . . -121.5(3) ?
C20 C1 C2 C3 . . . . 177.8(2) ?
C20 C21 C22 C23 . . . . 179.1(2) ?
C20 C21 C26 C25 . . . . -178.8(3) ?
C21 C22 C23 C24 . . . . -0.1(4) ?
C22 C21 C26 C25 . . . . 0.7(4) ?
C22 C23 C24 Cl1 . . . . -179.2(2) ?
C22 C23 C24 C25 . . . . 0.4(4) ?
C23 C24 C25 C26 . . . . -0.1(4) ?
C24 C25 C26 C21 . . . . -0.4(4) ?
C26 C21 C22 C23 . . . . -0.5(4) ?
C27 C5 C6 N2 . . . . 168.8(3) ?
C27 C5 C6 C7 . . . . -16.6(4) ?
C27 C28 C29 C30 . . . . -0.7(4) ?
C28 C27 C32 C31 . . . . -0.5(4) ?
C28 C29 C30 Cl2 . . . . 178.1(2) ?
C28 C29 C30 C31 . . . . 0.0(4) ?
C29 C30 C31 C32 . . . . 0.4(5) ?
C30 C31 C32 C27 . . . . -0.1(5) ?
C32 C27 C28 C29 . . . . 0.9(4) ?
C33 C10 C11 N3 . . . . -172.6(2) ?
C33 C10 C11 C12 . . . . 9.5(4) ?
C33 C34 C35 C36 . . . . -1.4(4) ?
C34 C33 C38 C37 . . . . 1.4(4) ?
C34 C35 C36 Cl3 . . . . -178.9(2) ?
C34 C35 C36 C37 . . . . 1.0(4) ?
C35 C36 C37 C38 . . . . 0.6(5) ?
C36 C37 C38 C33 . . . . -1.8(5) ?
C38 C33 C34 C35 . . . . 0.2(4) ?
C39 C15 C16 N6 . . . . 172.2(2) ?
C39 C15 C16 C17 . . . . -11.6(4) ?
C39 C40 C41 C42 . . . . -1.0(6) ?
C40 C39 C44 C43 . . . . 0.0(6) ?
C40 C41 C42 Cl4 . . . . -177.3(3) ?
C40 C41 C42 C43 . . . . 2.3(6) ?
C41 C42 C43 C44 . . . . -2.4(7) ?
C42 C43 C44 C39 . . . . 1.3(7) ?
C44 C39 C40 C41 . . . . -0.2(5) ?
C45 C46 C47 C48 . . . . 1.2(5) ?
C45 C46 C47 C51 . . . . -180.0(3) ?
C46 C45 C50 S1 . . . . 175.8(2) ?
C46 C45 C50 C49 . . . . -1.8(4) ?
C46 C47 C48 C49 . . . . -0.9(5) ?
C47 C48 C49 C50 . . . . -0.8(5) ?
C48 C49 C50 S1 . . . . -175.5(2) ?
C48 C49 C50 C45 . . . . 2.1(4) ?
C50 C45 C46 C47 . . . . 0.1(5) ?
C51 C47 C48 C49 . . . . -179.7(3) ?
K1 O1 C53 C52 . . . . -55.6(2) ?
K1 O1 C54 C55 . . . . 49.9(2) ?
K1 O2 C55 C54 . . . . 44.9(3) ?
K1 O2 C56 C57 . . . . -59.5(2) ?
K1 O3 C59 C58 . . . . -46.5(3) ?
K1 O3 C60 C61 . . . . 49.5(3) ?
K1 O4 C61 C60 . . . . 48.1(3) ?
K1 O4 C62 C63 . . . . -62.8(3) ?
K1 O5 C65 C64 . . . . -60.9(3) ?
K1 O5 C66 C67 . . . . 43.5(3) ?
K1 O6 C67 C66 . . . . 50.1(3) ?
K1 O6 C68 C69 . . . . -49.2(3) ?
K1 N4 C52 C53 . . . . -41.1(3) ?
K1 N4 C58 C59 . . . . -47.4(3) ?
K1 N4 C64 C65 . . . . -37.0(3) ?
K1 N5 C57 C56 . . . . -39.3(3) ?
K1 N5 C63 C62 . . . . -36.5(3) ?
K1 N5 C69 C68 . . . . -44.2(3) ?
O1 C54 C55 O2 . . . . -62.6(3) ?
O2 C56 C57 N5 . . . . 69.7(3) ?
O3 C60 C61 O4 . . . . -64.1(3) ?
O4 C62 C63 N5 . . . . 68.8(4) ?
O5 C66 C67 O6 . . . . -60.8(3) ?
O6 C68 C69 N5 . . . . 64.5(3) ?
N4 C52 C53 O1 . . . . 67.3(3) ?
N4 C58 C59 O3 . . . . 64.2(3) ?
N4 C64 C65 O5 . . . . 69.0(3) ?
C52 N4 C58 C59 . . . . 73.5(3) ?
C52 N4 C64 C65 . . . . -157.8(2) ?
C53 O1 C54 C55 . . . . 179.5(2) ?
C54 O1 C53 C52 . . . . 174.4(2) ?
C55 O2 C56 C57 . . . . 165.3(2) ?
C56 O2 C55 C54 . . . . 176.8(2) ?
C57 N5 C63 C62 . . . . -154.6(3) ?
C57 N5 C69 C68 . . . . 74.4(3) ?
C58 N4 C52 C53 . . . . -160.5(2) ?
C58 N4 C64 C65 . . . . 81.1(3) ?
C59 O3 C60 C61 . . . . -166.8(2) ?
C60 O3 C59 C58 . . . . 170.7(2) ?
C61 O4 C62 C63 . . . . 168.3(3) ?
C62 O4 C61 C60 . . . . 175.3(3) ?
C63 N5 C57 C56 . . . . 80.5(3) ?
C63 N5 C69 C68 . . . . -165.5(3) ?
C64 N4 C52 C53 . . . . 79.0(3) ?
C64 N4 C58 C59 . . . . -166.1(2) ?
C65 O5 C66 C67 . . . . 173.5(2) ?
C66 O5 C65 C64 . . . . 165.0(2) ?
C67 O6 C68 C69 . . . . 174.4(2) ?
C68 O6 C67 C66 . . . . -173.4(2) ?
C69 N5 C57 C56 . . . . -159.3(2) ?
C69 N5 C63 C62 . . . . 84.4(3) ?
O7 C72 C73 C70 . . . . 38.8(10) ?
C71 O7 C72 C73 . . . . -35.2(10) ?
C71 C70 C73 C72 . . . . -26.3(9) ?
C72 O7 C71 C70 . . . . 18.1(9) ?
C73 C70 C71 O7 . . . . 5.1(8) ?
O7A C70A C71A C72A . . . . 32.9(15) ?
C70A O7A C73A C72A . . . . -1.3(14) ?
C70A C71A C72A C73A . . . . -31.9(16) ?
C71A C72A C73A O7A . . . . 16.5(15) ?
C73A O7A C70A C71A . . . . -22.3(16) ?
O8 C74 C75 C76 . . . . -28.5(4) ?
C74 O8 C77 C76 . . . . 4.2(5) ?
C74 C75 C76 C77 . . . . 30.4(5) ?
C75 C76 C77 O8 . . . . -22.4(5) ?
C77 O8 C74 C75 . . . . 15.8(4) ?

_cod_database_fobs_code 1566595
